data_1517710
loop_
_publ_author_name
'Yomaira Otero'
'Alejandro Arce'
'Ysaura De Sanctis'
'Ruben Machado'
'Maria C. Goite'
'Teresa Gonzalez'
'Alexander Briceno'

_publ_section_title
;
 High versatility of 3,4-dimethyl-1-phenyl-phosphole and
 3-methyl-1-phenyl-phosphole as ligands in the reaction with
 [Re2(CO)8(CH3CN)2] and [Ru3(CO)12]: X-ray structures of
 [Re2(CO)7(n1:n2:n2-PhPC4H2Me2)], [Re2(CO)7(n1:n2:n2-PhPC4H3Me)] and
 [Ru2(CO)4(PhPC4H3Me)2]
;
_journal_name_full
;
Inorganica Chimica Acta
;
_journal_page_first 77
_journal_page_last 81
_journal_volume 404
_journal_year 2013
_chemical_formula_sum 'C19 H12 O7 P Re2'
_chemical_formula_weight 755.66
_space_group_IT_number 2
_symmetry_cell_setting triclinic
_symmetry_space_group_name_Hall '-P 1'
_symmetry_space_group_name_H-M 'P -1'
_atom_sites_solution_hydrogens geom
_atom_sites_solution_primary direct
_atom_sites_solution_secondary difmap
_cell_angle_alpha 107.371(14)
_cell_angle_beta 94.289(12)
_cell_angle_gamma 105.567(18)
_cell_formula_units_Z 2
_cell_length_a 10.215(6)
_cell_length_b 10.546(7)
_cell_length_c 11.070(6)
_cell_measurement_temperature 293(2)
_cell_volume 1080.7(11)
_computing_structure_refinement 'SHELXL-97 (Sheldrick, 1997)'
_computing_structure_solution 'SHELXS-97 (Sheldrick, 1990)'
_diffrn_ambient_temperature 293(2)
_diffrn_measured_fraction_theta_full 0.969
_diffrn_measured_fraction_theta_max 0.775
_diffrn_radiation_monochromator graphite
_diffrn_radiation_source 'fine-focus sealed tube'
_diffrn_radiation_type MoK\a
_diffrn_radiation_wavelength 0.71070
_diffrn_reflns_av_R_equivalents 0.0621
_diffrn_reflns_av_sigmaI/netI 0.0701
_diffrn_reflns_limit_h_max 13
_diffrn_reflns_limit_h_min -13
_diffrn_reflns_limit_k_max 13
_diffrn_reflns_limit_k_min -13
_diffrn_reflns_limit_l_max 13
_diffrn_reflns_limit_l_min -13
_diffrn_reflns_number 12131
_diffrn_reflns_theta_full 25.00
_diffrn_reflns_theta_max 28.04
_diffrn_reflns_theta_min 1.96
_exptl_absorpt_coefficient_mu 11.300
_exptl_crystal_density_diffrn 2.322
_exptl_crystal_density_method 'not measured'
_exptl_crystal_F_000 694
_refine_diff_density_max 2.769
_refine_diff_density_min -2.749
_refine_diff_density_rms 0.286
_refine_ls_extinction_coef 0.0161(7)
_refine_ls_extinction_expression Fc^*^=kFc[1+0.001xFc^2^\l^3^/sin(2\q)]^-1/4^
_refine_ls_extinction_method SHELXL
_refine_ls_goodness_of_fit_ref 1.058
_refine_ls_hydrogen_treatment mixed
_refine_ls_matrix_type full
_refine_ls_number_parameters 263
_refine_ls_number_reflns 4056
_refine_ls_number_restraints 0
_refine_ls_restrained_S_all 1.058
_refine_ls_R_factor_all 0.0567
_refine_ls_R_factor_gt 0.0487
_refine_ls_shift/su_max 0.001
_refine_ls_shift/su_mean 0.000
_refine_ls_structure_factor_coef Fsqd
_refine_ls_weighting_details 'calc w=1/[\s^2^(Fo^2^)+(0.0606P)^2^+0.0000P] where P=(Fo^2^+2Fc^2^)/3'
_refine_ls_weighting_scheme calc
_refine_ls_wR_factor_gt 0.1154
_refine_ls_wR_factor_ref 0.1216
_reflns_number_gt 3449
_reflns_number_total 4056
_reflns_threshold_expression >2sigma(I)
_cod_data_source_file ICA-2013-404-77-81-1.cif
_cod_data_source_block shelxl
_cod_original_cell_volume 1080.7(12)
_cod_original_sg_symbol_H-M P-1
_cod_database_code 1517710

loop_
_symmetry_equiv_pos_as_xyz
'x, y, z'
'-x, -y, -z'

loop_
_atom_site_label
_atom_site_type_symbol
_atom_site_fract_x
_atom_site_fract_y
_atom_site_fract_z
_atom_site_U_iso_or_equiv
_atom_site_adp_type
_atom_site_occupancy
_atom_site_symmetry_multiplicity
_atom_site_calc_flag
_atom_site_refinement_flags
Re1 Re 0.67176(3) 0.32176(3) 0.85132(3) 0.03441(18) Uani 1 1 d .
Re2 Re 0.75059(3) 0.46554(3) 0.65442(3) 0.03557(18) Uani 1 1 d .
P1 P 0.7618(2) 0.2330(2) 0.62051(19) 0.0322(5) Uani 1 1 d .
O11A O 0.4155(8) 0.4170(9) 0.8272(8) 0.082(3) Uani 1 1 d .
O12A O 0.5990(11) 0.2689(11) 1.1010(9) 0.101(3) Uani 1 1 d .
O13A O 0.8570(7) 0.6131(7) 1.0259(6) 0.064(2) Uani 1 1 d .
O21A O 0.7011(11) 0.7434(9) 0.7967(10) 0.103(3) Uani 1 1 d .
O22A O 0.4474(8) 0.3316(8) 0.5105(9) 0.079(2) Uani 1 1 d .
O23A O 0.8385(9) 0.5585(11) 0.4259(9) 0.083(3) Uani 1 1 d .
O24A O 1.0525(7) 0.5894(8) 0.8042(7) 0.068(2) Uani 1 1 d .
C11A C 0.5122(11) 0.3835(10) 0.8372(10) 0.057(3) Uani 1 1 d .
C13A C 0.7870(9) 0.5064(10) 0.9604(8) 0.044(2) Uani 1 1 d .
C12A C 0.6229(12) 0.2851(10) 1.0045(10) 0.060(3) Uani 1 1 d .
C21A C 0.7154(12) 0.6394(11) 0.7422(11) 0.063(3) Uani 1 1 d .
C22A C 0.5570(11) 0.3799(9) 0.5634(9) 0.047(2) Uani 1 1 d .
C23A C 0.8070(10) 0.5205(10) 0.5101(9) 0.047(2) Uani 1 1 d .
C24A C 0.9443(10) 0.5443(10) 0.7490(9) 0.045(2) Uani 1 1 d .
C1 C 0.8612(10) 0.1695(10) 0.3890(8) 0.048(2) Uani 1 1 d .
H1A H 0.8731 0.2624 0.3968 0.057 Uiso 1 1 calc R
C2 C 0.8926(12) 0.0806(12) 0.2806(10) 0.068(3) Uani 1 1 d .
H2A H 0.9228 0.1134 0.2151 0.082 Uiso 1 1 calc R
C3 C 0.8783(11) -0.0560(12) 0.2720(10) 0.068(3) Uani 1 1 d .
H3A H 0.9005 -0.1151 0.2011 0.081 Uiso 1 1 calc R
C4 C 0.8319(11) -0.1046(10) 0.3671(10) 0.058(3) Uani 1 1 d .
H4A H 0.8235 -0.1964 0.3612 0.070 Uiso 1 1 calc R
C5 C 0.7976(9) -0.0187(10) 0.4712(9) 0.045(2) Uani 1 1 d .
H5A H 0.7637 -0.0538 0.5342 0.054 Uiso 1 1 calc R
C6 C 0.8124(8) 0.1192(8) 0.4842(8) 0.0385(19) Uani 1 1 d .
C7 C 0.6042(8) 0.1423(8) 0.6591(7) 0.0358(19) Uani 1 1 d .
H7A H 0.5144 0.1172 0.6051 0.043 Uiso 1 1 calc R
C8 C 0.6240(8) 0.0851(8) 0.7580(8) 0.0361(19) Uani 1 1 d .
C9 C 0.7640(9) 0.1419(9) 0.8222(8) 0.041(2) Uani 1 1 d .
C10 C 0.8446(9) 0.2372(8) 0.7713(7) 0.0359(18) Uani 1 1 d .
C11 C 0.5119(10) -0.0244(10) 0.7841(9) 0.053(2) Uani 1 1 d .
H11B H 0.5129 -0.1154 0.7332 0.080 Uiso 1 1 calc R
H11C H 0.4240 -0.0129 0.7622 0.080 Uiso 1 1 calc R
H11D H 0.5272 -0.0147 0.8734 0.080 Uiso 1 1 calc R
C12 C 0.8228(11) 0.0979(11) 0.9266(10) 0.058(3) Uani 1 1 d .
H12B H 0.8544 0.0194 0.8886 0.086 Uiso 1 1 calc R
H12C H 0.7527 0.0723 0.9757 0.086 Uiso 1 1 calc R
H12D H 0.8986 0.1740 0.9820 0.086 Uiso 1 1 calc R

loop_
_atom_site_aniso_label
_atom_site_aniso_U_11
_atom_site_aniso_U_22
_atom_site_aniso_U_33
_atom_site_aniso_U_23
_atom_site_aniso_U_13
_atom_site_aniso_U_12
Re1 0.0400(3) 0.0278(3) 0.0351(2) 0.00871(17) 0.01260(17) 0.01004(19)
Re2 0.0423(3) 0.0284(3) 0.0404(3) 0.01320(18) 0.01111(18) 0.01476(19)
P1 0.0347(11) 0.0284(11) 0.0341(10) 0.0092(9) 0.0076(9) 0.0114(9)
O11A 0.061(5) 0.090(6) 0.094(6) 0.006(5) 0.020(4) 0.048(5)
O12A 0.145(9) 0.102(7) 0.078(6) 0.047(6) 0.071(6) 0.039(7)
O13A 0.068(4) 0.041(4) 0.049(4) -0.010(3) 0.002(3) -0.008(4)
O21A 0.122(8) 0.050(5) 0.127(8) 0.000(5) 0.030(6) 0.045(5)
O22A 0.056(5) 0.076(6) 0.106(6) 0.039(5) -0.017(4) 0.019(4)
O23A 0.091(6) 0.115(7) 0.075(5) 0.056(5) 0.040(5) 0.050(6)
O24A 0.047(4) 0.076(5) 0.067(4) 0.012(4) 0.005(4) 0.008(4)
C11A 0.056(6) 0.030(5) 0.069(7) -0.006(5) 0.021(5) 0.010(5)
C13A 0.037(5) 0.054(6) 0.040(5) 0.013(5) 0.011(4) 0.013(5)
C12A 0.080(7) 0.043(6) 0.061(6) 0.016(5) 0.047(6) 0.019(5)
C21A 0.072(7) 0.045(6) 0.075(7) 0.016(5) 0.008(6) 0.029(6)
C22A 0.055(6) 0.041(5) 0.058(6) 0.025(4) 0.010(5) 0.025(5)
C23A 0.056(6) 0.043(5) 0.049(5) 0.018(5) 0.021(4) 0.020(5)
C24A 0.050(6) 0.045(5) 0.042(5) 0.013(4) 0.022(4) 0.015(5)
C1 0.058(6) 0.043(5) 0.045(5) 0.010(4) 0.017(4) 0.023(5)
C2 0.093(8) 0.072(8) 0.043(5) 0.012(5) 0.040(5) 0.032(7)
C3 0.079(7) 0.060(7) 0.055(6) -0.007(5) 0.024(5) 0.031(6)
C4 0.068(7) 0.032(5) 0.071(7) 0.002(5) 0.014(5) 0.026(5)
C5 0.045(5) 0.043(5) 0.050(5) 0.012(4) 0.013(4) 0.019(4)
C6 0.039(4) 0.033(5) 0.043(5) 0.005(4) 0.007(4) 0.017(4)
C7 0.030(4) 0.033(4) 0.038(4) 0.004(4) 0.004(3) 0.008(4)
C8 0.044(5) 0.018(4) 0.043(5) 0.007(3) 0.010(4) 0.007(4)
C9 0.058(6) 0.036(5) 0.032(4) 0.009(4) 0.010(4) 0.025(4)
C10 0.047(5) 0.030(4) 0.035(4) 0.007(3) 0.008(4) 0.020(4)
C11 0.059(6) 0.041(5) 0.054(6) 0.014(5) 0.016(5) 0.005(5)
C12 0.065(6) 0.055(6) 0.060(6) 0.029(5) 0.001(5) 0.022(5)

loop_
_atom_type_symbol
_atom_type_description
_atom_type_scat_dispersion_real
_atom_type_scat_dispersion_imag
_atom_type_scat_source
C C 0.0033 0.0016 'International Tables Vol C Tables 4.2.6.8 and 6.1.1.4'
H H 0.0000 0.0000 'International Tables Vol C Tables 4.2.6.8 and 6.1.1.4'
O O 0.0106 0.0060 'International Tables Vol C Tables 4.2.6.8 and 6.1.1.4'
P P 0.1023 0.0942 'International Tables Vol C Tables 4.2.6.8 and 6.1.1.4'
Re Re -1.0185 7.2310 'International Tables Vol C Tables 4.2.6.8 and 6.1.1.4'

loop_
_geom_angle_atom_site_label_1
_geom_angle_atom_site_label_2
_geom_angle_atom_site_label_3
_geom_angle
C12A Re1 C11A 88.9(5)
C12A Re1 C13A 87.9(4)
C11A Re1 C13A 92.7(4)
C12A Re1 C9 85.4(4)
C11A Re1 C9 149.0(4)
C13A Re1 C9 117.5(4)
C12A Re1 C7 119.0(4)
C11A Re1 C7 95.5(3)
C13A Re1 C7 151.9(3)
C9 Re1 C7 61.5(3)
C12A Re1 C8 86.9(4)
C11A Re1 C8 113.0(3)
C13A Re1 C8 153.7(3)
C9 Re1 C8 36.4(3)
C7 Re1 C8 36.2(3)
C12A Re1 C10 115.2(4)
C11A Re1 C10 153.9(4)
C13A Re1 C10 97.9(3)
C9 Re1 C10 35.6(3)
C7 Re1 C10 64.8(3)
C8 Re1 C10 61.6(3)
C12A Re1 P1 147.8(3)
C11A Re1 P1 113.6(3)
C13A Re1 P1 112.3(3)
C9 Re1 P1 63.3(2)
C7 Re1 P1 40.2(2)
C8 Re1 P1 63.8(2)
C10 Re1 P1 40.3(2)
C12A Re1 Re2 163.2(3)
C11A Re1 Re2 82.4(3)
C13A Re1 Re2 78.2(3)
C9 Re1 Re2 109.3(2)
C7 Re1 Re2 76.3(2)
C8 Re1 Re2 109.8(2)
C10 Re1 Re2 76.5(2)
P1 Re1 Re2 48.56(6)
C23A Re2 C21A 94.6(5)
C23A Re2 C22A 90.9(4)
C21A Re2 C22A 91.6(4)
C23A Re2 C24A 91.2(4)
C21A Re2 C24A 89.9(4)
C22A Re2 C24A 177.4(4)
C23A Re2 P1 108.4(3)
C21A Re2 P1 156.9(4)
C22A Re2 P1 87.5(3)
C24A Re2 P1 90.3(3)
C23A Re2 Re1 168.0(3)
C21A Re2 Re1 97.4(3)
C22A Re2 Re1 88.5(3)
C24A Re2 Re1 89.2(3)
P1 Re2 Re1 59.55(6)
C7 P1 C10 86.6(4)
C7 P1 C6 111.3(4)
C10 P1 C6 111.7(4)
C7 P1 Re2 105.2(3)
C10 P1 Re2 105.5(3)
C6 P1 Re2 128.4(3)
C7 P1 Re1 55.7(3)
C10 P1 Re1 55.9(3)
C6 P1 Re1 159.7(3)
Re2 P1 Re1 71.88(6)
O11A C11A Re1 178.4(8)
O13A C13A Re1 178.1(9)
O12A C12A Re1 176.4(10)
O21A C21A Re2 176.7(11)
O22A C22A Re2 179.2(9)
O23A C23A Re2 176.8(9)
O24A C24A Re2 178.8(8)
C6 C1 C2 120.1(9)
C6 C1 H1A 120.0
C2 C1 H1A 120.0
C3 C2 C1 119.4(10)
C3 C2 H2A 120.3
C1 C2 H2A 120.3
C4 C3 C2 120.3(9)
C4 C3 H3A 119.9
C2 C3 H3A 119.9
C3 C4 C5 120.3(9)
C3 C4 H4A 119.9
C5 C4 H4A 119.9
C4 C5 C6 121.2(9)
C4 C5 H5A 119.4
C6 C5 H5A 119.4
C1 C6 C5 118.8(8)
C1 C6 P1 119.7(7)
C5 C6 P1 121.4(7)
C8 C7 P1 113.7(6)
C8 C7 Re1 72.0(4)
P1 C7 Re1 84.2(3)
C8 C7 H7A 122.5
P1 C7 H7A 122.5
Re1 C7 H7A 122.5
C7 C8 C9 110.3(7)
C7 C8 C11 123.3(8)
C9 C8 C11 126.3(8)
C7 C8 Re1 71.8(4)
C9 C8 Re1 71.5(4)
C11 C8 Re1 125.5(6)
C10 C9 C8 112.5(7)
C10 C9 C12 123.0(8)
C8 C9 C12 124.4(8)
C10 C9 Re1 72.8(5)
C8 C9 Re1 72.2(5)
C12 C9 Re1 126.2(6)
C9 C10 P1 113.3(6)
C9 C10 Re1 71.6(5)
P1 C10 Re1 83.8(3)
C8 C11 H11B 109.5
C8 C11 H11C 109.5
H11B C11 H11C 109.5
C8 C11 H11D 109.5
H11B C11 H11D 109.5
H11C C11 H11D 109.5
C9 C12 H12B 109.5
C9 C12 H12C 109.5
H12B C12 H12C 109.5
C9 C12 H12D 109.5
H12B C12 H12D 109.5
H12C C12 H12D 109.5

loop_
_geom_bond_atom_site_label_1
_geom_bond_atom_site_label_2
_geom_bond_distance
Re1 C12A 1.920(10)
Re1 C11A 1.923(12)
Re1 C13A 1.947(10)
Re1 C9 2.286(9)
Re1 C7 2.294(8)
Re1 C8 2.295(8)
Re1 C10 2.303(8)
Re1 P1 2.763(2)
Re1 Re2 3.0463(14)
Re2 C23A 1.932(10)
Re2 C21A 1.944(11)
Re2 C22A 1.986(10)
Re2 C24A 1.997(10)
Re2 P1 2.403(3)
P1 C7 1.792(8)
P1 C10 1.797(8)
P1 C6 1.832(9)
O11A C11A 1.143(12)
O12A C12A 1.165(12)
O13A C13A 1.143(10)
O21A C21A 1.137(12)
O22A C22A 1.129(11)
O23A C23A 1.154(11)
O24A C24A 1.125(11)
C1 C6 1.382(12)
C1 C2 1.404(13)
C1 H1A 0.9300
C2 C3 1.382(16)
C2 H2A 0.9300
C3 C4 1.365(15)
C3 H3A 0.9300
C4 C5 1.371(13)
C4 H4A 0.9300
C5 C6 1.383(12)
C5 H5A 0.9300
C7 C8 1.425(11)
C7 H7A 0.9800
C8 C9 1.429(12)
C8 C11 1.505(11)
C9 C10 1.403(12)
C9 C12 1.510(12)
C11 H11B 0.9600
C11 H11C 0.9600
C11 H11D 0.9600
C12 H12B 0.9600
C12 H12C 0.9600
C12 H12D 0.9600
